data_2229027
loop_
_publ_author_name
'Dutkiewicz, Grzegorz'
'Narayana, B.'
'Veena, K.'
'Yathirajan, H. S.'
'Kubicki, Maciej'

_publ_section_title
;
 (1<i>RS</i>,6<i>SR</i>)-Ethyl
 4,6-bis(4-fluorophenyl)-2-oxocyclohex-3-ene-1-carboxylate
;
_journal_coeditor_code DN2648
_journal_issue 2
_journal_name_full 'Acta Crystallographica Section E'
_journal_page_first o336
_journal_paper_doi 10.1107/S1600536811000171
_journal_volume 67
_journal_year 2011
_chemical_formula_iupac 'C21 H18 F2 O3'
_chemical_formula_moiety 'C21 H18 F2 O3'
_chemical_formula_sum 'C21 H18 F2 O3'
_chemical_formula_weight 356.35
_chemical_name_systematic
;
(1<i>RS</i>,6<i>SR</i>)-Ethyl
4,6-bis(4-fluorophenyl)-2-oxocyclohex-3-ene-1-carboxylate
;
_space_group_IT_number 14
_symmetry_cell_setting monoclinic
_symmetry_space_group_name_Hall '-P 2yn'
_symmetry_space_group_name_H-M 'P 1 21/n 1'
_atom_sites_solution_hydrogens geom
_atom_sites_solution_primary direct
_atom_sites_solution_secondary difmap
_audit_creation_method SHELXL-97
_cell_angle_alpha 90.00
_cell_angle_beta 92.89(2)
_cell_angle_gamma 90.00
_cell_formula_units_Z 4
_cell_length_a 11.062(2)
_cell_length_b 11.675(3)
_cell_length_c 13.854(3)
_cell_measurement_reflns_used 6918
_cell_measurement_temperature 295(2)
_cell_measurement_theta_max 28.0890
_cell_measurement_theta_min 2.9383
_cell_volume 1787.0(7)
_computing_cell_refinement 'CrysAlis PRO (Oxford Diffraction, 2009)'
_computing_data_collection 'CrysAlis PRO (Oxford Diffraction, 2009)'
_computing_data_reduction 'CrysAlis PRO (Oxford Diffraction, 2009)'
_computing_molecular_graphics 'SHELXTL (Sheldrick, 2008)'
_computing_publication_material 'SHELXL97 (Sheldrick, 2008)'
_computing_structure_refinement 'SHELXL97 (Sheldrick, 2008)'
_computing_structure_solution 'SIR92 (Altomare <i>et al.</i>, 1993)'
_diffrn_ambient_temperature 295(2)
_diffrn_detector_area_resol_mean 8.1929
_diffrn_measured_fraction_theta_full 0.998
_diffrn_measured_fraction_theta_max 0.897
_diffrn_measurement_device_type 'Oxford Diffraction Xcalibur Sapphire2'
_diffrn_measurement_method \w-scan
_diffrn_radiation_monochromator graphite
_diffrn_radiation_source 'Enhance (Mo) X-ray Source'
_diffrn_radiation_type MoK\a
_diffrn_radiation_wavelength 0.71073
_diffrn_reflns_av_R_equivalents 0.0207
_diffrn_reflns_av_sigmaI/netI 0.0269
_diffrn_reflns_limit_h_max 13
_diffrn_reflns_limit_h_min -14
_diffrn_reflns_limit_k_max 14
_diffrn_reflns_limit_k_min -15
_diffrn_reflns_limit_l_max 17
_diffrn_reflns_limit_l_min -16
_diffrn_reflns_number 14582
_diffrn_reflns_theta_full 25.00
_diffrn_reflns_theta_max 28.15
_diffrn_reflns_theta_min 2.94
_exptl_absorpt_coefficient_mu 0.101
_exptl_absorpt_correction_T_max 1.00000
_exptl_absorpt_correction_T_min 0.94702
_exptl_absorpt_correction_type multi-scan
_exptl_absorpt_process_details
;
(CrysAlis PRO; Oxford Diffraction, 2009)
;
_exptl_crystal_colour colourless
_exptl_crystal_density_diffrn 1.325
_exptl_crystal_density_method 'not measured'
_exptl_crystal_description block
_exptl_crystal_F_000 744
_exptl_crystal_size_max 0.45
_exptl_crystal_size_mid 0.2
_exptl_crystal_size_min 0.2
_refine_diff_density_max 0.595
_refine_diff_density_min -0.235
_refine_ls_extinction_method none
_refine_ls_goodness_of_fit_ref 1.105
_refine_ls_hydrogen_treatment constr
_refine_ls_matrix_type full
_refine_ls_number_parameters 235
_refine_ls_number_reflns 3926
_refine_ls_number_restraints 0
_refine_ls_restrained_S_all 1.105
_refine_ls_R_factor_all 0.0862
_refine_ls_R_factor_gt 0.0553
_refine_ls_shift/su_max 0.000
_refine_ls_shift/su_mean 0.000
_refine_ls_structure_factor_coef Fsqd
_refine_ls_weighting_details 'calc w=1/[\s^2^(Fo^2^)+(0.0925P)^2^+0.1094P] where P=(Fo^2^+2Fc^2^)/3'
_refine_ls_weighting_scheme calc
_refine_ls_wR_factor_gt 0.1569
_refine_ls_wR_factor_ref 0.1682
_reflns_number_gt 2590
_reflns_number_total 3926
_reflns_threshold_expression I>2\s(I)
_cod_data_source_file dn2648.cif
_cod_data_source_block I
_cod_original_sg_symbol_H-M 'P 21/n'
_cod_database_code 2229027
_cod_database_fobs_code 2229027

loop_
_symmetry_equiv_pos_as_xyz
'x, y, z'
'-x+1/2, y+1/2, -z+1/2'
'-x, -y, -z'
'x-1/2, -y-1/2, z-1/2'

loop_
_atom_site_type_symbol
_atom_site_label
_atom_site_fract_x
_atom_site_fract_y
_atom_site_fract_z
_atom_site_U_iso_or_equiv
_atom_site_adp_type
_atom_site_calc_flag
_atom_site_refinement_flags
_atom_site_occupancy
_atom_site_disorder_assembly
_atom_site_disorder_group
C C1 0.74323(18) 0.34723(16) 0.44006(15) 0.0454(5) Uani d . 1 . .
H H1 0.7716 0.3445 0.5082 0.054 Uiso calc R 1 . .
C C11 0.61584(18) 0.29820(17) 0.43248(16) 0.0454(5) Uani d . 1 . .
O O12 0.55538(16) 0.28780(15) 0.35870(12) 0.0687(5) Uani d . 1 . .
O O13 0.58204(14) 0.26686(13) 0.51815(11) 0.0580(4) Uani d . 1 . .
C C14 0.4670(2) 0.2089(2) 0.5236(2) 0.0717(7) Uani d . 1 . .
H H142 0.4485 0.1662 0.4647 0.086 Uiso calc R 1 . .
H H141 0.4029 0.2642 0.5320 0.086 Uiso calc R 1 . .
C C15 0.4771(4) 0.1311(4) 0.6066(3) 0.1367(17) Uani d . 1 . .
H H153 0.4018 0.0914 0.6125 0.205 Uiso calc R 1 . .
H H152 0.4956 0.1743 0.6645 0.205 Uiso calc R 1 . .
H H151 0.5404 0.0765 0.5974 0.205 Uiso calc R 1 . .
C C2 0.74302(18) 0.47139(15) 0.40859(14) 0.0419(5) Uani d . 1 . .
O O2 0.65172(14) 0.52929(12) 0.41192(11) 0.0585(4) Uani d . 1 . .
C C3 0.85742(17) 0.51786(15) 0.37999(14) 0.0405(5) Uani d . 1 . .
H H3 0.8608 0.5956 0.3659 0.049 Uiso calc R 1 . .
C C4 0.95848(16) 0.45610(14) 0.37261(12) 0.0338(4) Uani d . 1 . .
C C41 1.07396(16) 0.50657(15) 0.34287(12) 0.0360(4) Uani d . 1 . .
C C42 1.18418(18) 0.45216(16) 0.36282(14) 0.0431(5) Uani d . 1 . .
H H42 1.1856 0.3826 0.3956 0.052 Uiso calc R 1 . .
C C43 1.2921(2) 0.49924(19) 0.33490(16) 0.0525(5) Uani d . 1 . .
H H43 1.3656 0.4629 0.3494 0.063 Uiso calc R 1 . .
C C44 1.2873(2) 0.60004(19) 0.28573(15) 0.0533(6) Uani d . 1 . .
F F44 1.39211(13) 0.64622(13) 0.25678(11) 0.0824(5) Uani d . 1 . .
C C45 1.1821(2) 0.6560(2) 0.26431(16) 0.0609(6) Uani d . 1 . .
H H45 1.1820 0.7250 0.2309 0.073 Uiso calc R 1 . .
C C46 1.0748(2) 0.60919(17) 0.29278(15) 0.0508(5) Uani d . 1 . .
H H46 1.0022 0.6471 0.2781 0.061 Uiso calc R 1 . .
C C5 0.95652(16) 0.32986(14) 0.39434(14) 0.0381(4) Uani d . 1 . .
H H52 0.9885 0.3175 0.4600 0.046 Uiso calc R 1 . .
H H51 1.0091 0.2906 0.3512 0.046 Uiso calc R 1 . .
C C6 0.82998(18) 0.27777(15) 0.38320(15) 0.0440(5) Uani d . 1 . .
H H6 0.8035 0.2847 0.3149 0.053 Uiso calc R 1 . .
C C61 0.83451(16) 0.15033(15) 0.40669(15) 0.0417(5) Uani d . 1 . .
C C62 0.8266(2) 0.10661(18) 0.49880(16) 0.0557(6) Uani d . 1 . .
H H62 0.8161 0.1562 0.5502 0.067 Uiso calc R 1 . .
C C63 0.8341(2) -0.0113(2) 0.51561(18) 0.0629(6) Uani d . 1 . .
H H63 0.8284 -0.0411 0.5775 0.075 Uiso calc R 1 . .
C C64 0.8499(2) -0.08081(17) 0.4390(2) 0.0567(6) Uani d . 1 . .
F F64 0.85470(16) -0.19620(11) 0.45443(14) 0.0970(6) Uani d . 1 . .
C C65 0.8613(2) -0.04147(17) 0.34810(19) 0.0593(6) Uani d . 1 . .
H H65 0.8746 -0.0914 0.2974 0.071 Uiso calc R 1 . .
C C66 0.85233(19) 0.07498(16) 0.33294(16) 0.0491(5) Uani d . 1 . .
H H66 0.8586 0.1033 0.2707 0.059 Uiso calc R 1 . .

loop_
_atom_site_aniso_label
_atom_site_aniso_U_11
_atom_site_aniso_U_22
_atom_site_aniso_U_33
_atom_site_aniso_U_12
_atom_site_aniso_U_13
_atom_site_aniso_U_23
C1 0.0443(11) 0.0402(11) 0.0518(12) 0.0010(8) 0.0040(9) 0.0007(9)
C11 0.0393(11) 0.0390(10) 0.0576(14) 0.0033(8) 0.0016(10) -0.0015(9)
O12 0.0698(12) 0.0782(12) 0.0573(10) -0.0158(9) -0.0052(9) -0.0040(8)
O13 0.0470(9) 0.0678(10) 0.0592(10) -0.0111(7) 0.0014(7) 0.0059(8)
C14 0.0485(14) 0.0813(17) 0.0861(18) -0.0126(12) 0.0113(13) 0.0076(14)
C15 0.122(3) 0.164(4) 0.122(3) -0.078(3) -0.019(2) 0.057(3)
C2 0.0448(11) 0.0346(10) 0.0462(11) 0.0060(8) 0.0004(9) -0.0021(8)
O2 0.0509(9) 0.0459(8) 0.0795(11) 0.0148(7) 0.0093(8) 0.0028(7)
C3 0.0488(12) 0.0242(8) 0.0483(11) 0.0018(8) 0.0000(9) 0.0004(8)
C4 0.0424(10) 0.0291(9) 0.0297(9) -0.0012(7) 0.0005(7) -0.0009(7)
C41 0.0451(11) 0.0296(9) 0.0334(10) -0.0040(8) 0.0028(8) -0.0023(7)
C42 0.0467(11) 0.0351(9) 0.0478(12) -0.0016(8) 0.0057(9) -0.0003(8)
C43 0.0462(12) 0.0543(12) 0.0578(13) -0.0023(10) 0.0113(10) -0.0058(11)
C44 0.0573(14) 0.0563(13) 0.0480(12) -0.0163(11) 0.0189(10) -0.0014(10)
F44 0.0719(10) 0.0901(11) 0.0885(10) -0.0272(8) 0.0355(8) 0.0064(8)
C45 0.0766(17) 0.0492(12) 0.0581(14) -0.0137(12) 0.0132(12) 0.0146(11)
C46 0.0587(13) 0.0440(11) 0.0499(12) -0.0008(9) 0.0046(10) 0.0142(9)
C5 0.0398(10) 0.0301(9) 0.0450(11) 0.0022(7) 0.0073(8) 0.0018(8)
C6 0.0482(12) 0.0328(10) 0.0512(12) 0.0010(8) 0.0048(9) 0.0011(8)
C61 0.0360(10) 0.0313(9) 0.0581(13) -0.0032(7) 0.0061(9) 0.0024(9)
C62 0.0621(14) 0.0476(12) 0.0579(14) -0.0016(10) 0.0069(11) -0.0028(10)
C63 0.0655(16) 0.0566(14) 0.0661(16) -0.0028(11) -0.0015(11) 0.0240(12)
C64 0.0511(13) 0.0287(10) 0.0884(18) -0.0007(9) -0.0142(11) 0.0060(11)
F64 0.1057(13) 0.0316(7) 0.1500(15) 0.0013(7) -0.0293(11) 0.0191(8)
C65 0.0605(15) 0.0387(11) 0.0777(17) 0.0028(10) -0.0064(12) -0.0118(11)
C66 0.0511(12) 0.0362(10) 0.0597(13) -0.0016(9) 0.0014(10) -0.0003(9)

loop_
_atom_type_symbol
_atom_type_description
_atom_type_scat_dispersion_real
_atom_type_scat_dispersion_imag
_atom_type_scat_source
C C 0.0033 0.0016 'International Tables Vol C Tables 4.2.6.8 and 6.1.1.4'
H H 0.0000 0.0000 'International Tables Vol C Tables 4.2.6.8 and 6.1.1.4'
O O 0.0106 0.0060 'International Tables Vol C Tables 4.2.6.8 and 6.1.1.4'
F F 0.0171 0.0103 'International Tables Vol C Tables 4.2.6.8 and 6.1.1.4'

loop_
_geom_angle_atom_site_label_1
_geom_angle_atom_site_label_2
_geom_angle_atom_site_label_3
_geom_angle_site_symmetry_1
_geom_angle_site_symmetry_3
_geom_angle
_geom_angle_publ_flag
C6 C1 C2 . . 110.86(16) ?
C6 C1 C11 . . 111.93(17) ?
C2 C1 C11 . . 110.66(16) ?
C6 C1 H1 . . 107.7 ?
C2 C1 H1 . . 107.7 ?
C11 C1 H1 . . 107.7 ?
O12 C11 O13 . . 124.74(19) ?
O12 C11 C1 . . 124.9(2) ?
O13 C11 C1 . . 110.33(18) ?
C11 O13 C14 . . 117.95(18) ?
O13 C14 C15 . . 107.4(2) ?
O13 C14 H142 . . 110.2 ?
C15 C14 H142 . . 110.2 ?
O13 C14 H141 . . 110.2 ?
C15 C14 H141 . . 110.2 ?
H142 C14 H141 . . 108.5 ?
C14 C15 H153 . . 109.5 ?
C14 C15 H152 . . 109.5 ?
H153 C15 H152 . . 109.5 ?
C14 C15 H151 . . 109.5 ?
H153 C15 H151 . . 109.5 ?
H152 C15 H151 . . 109.5 ?
O2 C2 C3 . . 122.63(17) ?
O2 C2 C1 . . 120.65(17) ?
C3 C2 C1 . . 116.63(16) ?
C4 C3 C2 . . 124.26(17) ?
C4 C3 H3 . . 117.9 ?
C2 C3 H3 . . 117.9 ?
C3 C4 C41 . . 122.77(16) ?
C3 C4 C5 . . 119.46(16) ?
C41 C4 C5 . . 117.76(15) ?
C46 C41 C42 . . 117.85(17) ?
C46 C41 C4 . . 120.67(17) ?
C42 C41 C4 . . 121.47(16) ?
C43 C42 C41 . . 121.47(19) ?
C43 C42 H42 . . 119.3 ?
C41 C42 H42 . . 119.3 ?
C44 C43 C42 . . 118.0(2) ?
C44 C43 H43 . . 121.0 ?
C42 C43 H43 . . 121.0 ?
C45 C44 F44 . . 118.8(2) ?
C45 C44 C43 . . 122.6(2) ?
F44 C44 C43 . . 118.6(2) ?
C44 C45 C46 . . 119.2(2) ?
C44 C45 H45 . . 120.4 ?
C46 C45 H45 . . 120.4 ?
C45 C46 C41 . . 120.8(2) ?
C45 C46 H46 . . 119.6 ?
C41 C46 H46 . . 119.6 ?
C4 C5 C6 . . 113.10(15) ?
C4 C5 H52 . . 109.0 ?
C6 C5 H52 . . 109.0 ?
C4 C5 H51 . . 109.0 ?
C6 C5 H51 . . 109.0 ?
H52 C5 H51 . . 107.8 ?
C1 C6 C61 . . 115.37(16) ?
C1 C6 C5 . . 109.70(16) ?
C61 C6 C5 . . 110.32(15) ?
C1 C6 H6 . . 107.0 ?
C61 C6 H6 . . 107.0 ?
C5 C6 H6 . . 107.0 ?
C66 C61 C62 . . 118.03(18) ?
C66 C61 C6 . . 118.18(18) ?
C62 C61 C6 . . 123.74(18) ?
C61 C62 C63 . . 120.8(2) ?
C61 C62 H62 . . 119.6 ?
C63 C62 H62 . . 119.6 ?
C64 C63 C62 . . 117.9(2) ?
C64 C63 H63 . . 121.0 ?
C62 C63 H63 . . 121.0 ?
C65 C64 C63 . . 123.24(19) ?
C65 C64 F64 . . 118.5(2) ?
C63 C64 F64 . . 118.3(2) ?
C64 C65 C66 . . 117.9(2) ?
C64 C65 H65 . . 121.1 ?
C66 C65 H65 . . 121.1 ?
C61 C66 C65 . . 122.1(2) ?
C61 C66 H66 . . 118.9 ?
C65 C66 H66 . . 118.9 ?

loop_
_geom_bond_atom_site_label_1
_geom_bond_atom_site_label_2
_geom_bond_site_symmetry_2
_geom_bond_distance
_geom_bond_publ_flag
C1 C6 . 1.508(3) ?
C1 C2 . 1.514(3) ?
C1 C11 . 1.520(3) ?
C1 H1 . 0.9800 ?
C11 O12 . 1.199(2) ?
C11 O13 . 1.314(2) ?
O13 C14 . 1.446(3) ?
C14 C15 . 1.466(4) ?
C14 H142 . 0.9700 ?
C14 H141 . 0.9700 ?
C15 H153 . 0.9600 ?
C15 H152 . 0.9600 ?
C15 H151 . 0.9600 ?
C2 O2 . 1.218(2) ?
C2 C3 . 1.450(3) ?
C3 C4 . 1.339(3) ?
C3 H3 . 0.9300 ?
C4 C41 . 1.484(2) ?
C4 C5 . 1.505(2) ?
C41 C46 . 1.385(3) ?
C41 C42 . 1.390(3) ?
C42 C43 . 1.387(3) ?
C42 H42 . 0.9300 ?
C43 C44 . 1.359(3) ?
C43 H43 . 0.9300 ?
C44 C45 . 1.354(3) ?
C44 F44 . 1.358(2) ?
C45 C46 . 1.382(3) ?
C45 H45 . 0.9300 ?
C46 H46 . 0.9300 ?
C5 C6 . 1.527(3) ?
C5 H52 . 0.9700 ?
C5 H51 . 0.9700 ?
C6 C61 . 1.523(2) ?
C6 H6 . 0.9800 ?
C61 C66 . 1.370(3) ?
C61 C62 . 1.381(3) ?
C62 C63 . 1.398(3) ?
C62 H62 . 0.9300 ?
C63 C64 . 1.354(3) ?
C63 H63 . 0.9300 ?
C64 C65 . 1.352(3) ?
C64 F64 . 1.365(2) ?
C65 C66 . 1.379(3) ?
C65 H65 . 0.9300 ?
C66 H66 . 0.9300 ?

loop_
_geom_hbond_atom_site_label_D
_geom_hbond_atom_site_label_H
_geom_hbond_atom_site_label_A
_geom_hbond_site_symmetry_A
_geom_hbond_distance_DH
_geom_hbond_distance_HA
_geom_hbond_distance_DA
_geom_hbond_angle_DHA
C46 H46 O12 2_655 0.93 2.56 3.244(3) 130
C5 H52 F64 3_756 0.97 2.49 3.278(2) 138
C5 H51 F44 2_745 0.97 2.54 3.484(2) 165
C1 H1 Cg1 3_766 0.98 2.76 3.653(3) 152

loop_
_geom_torsion_atom_site_label_1
_geom_torsion_atom_site_label_2
_geom_torsion_atom_site_label_3
_geom_torsion_atom_site_label_4
_geom_torsion_site_symmetry_1
_geom_torsion_site_symmetry_2
_geom_torsion_site_symmetry_3
_geom_torsion_site_symmetry_4
_geom_torsion
_geom_torsion_publ_flag
C6 C1 C11 O12 . . . . -60.8(3) ?
C2 C1 C11 O12 . . . . 63.4(3) ?
C6 C1 C11 O13 . . . . 118.10(19) ?
C2 C1 C11 O13 . . . . -117.69(18) ?
O12 C11 O13 C14 . . . . 4.2(3) ?
C1 C11 O13 C14 . . . . -174.69(18) ?
C11 O13 C14 C15 . . . . 149.6(3) ?
C6 C1 C2 O2 . . . . 148.72(19) ?
C11 C1 C2 O2 . . . . 23.9(3) ?
C6 C1 C2 C3 . . . . -34.5(2) ?
C11 C1 C2 C3 . . . . -159.36(17) ?
O2 C2 C3 C4 . . . . -177.82(19) ?
C1 C2 C3 C4 . . . . 5.5(3) ?
C2 C3 C4 C41 . . . . 179.85(16) ?
C2 C3 C4 C5 . . . . 0.3(3) ?
C3 C4 C41 C46 . . . . -20.5(3) ?
C5 C4 C41 C46 . . . . 159.02(18) ?
C3 C4 C41 C42 . . . . 160.47(18) ?
C5 C4 C41 C42 . . . . -20.0(2) ?
C46 C41 C42 C43 . . . . 0.9(3) ?
C4 C41 C42 C43 . . . . 179.90(17) ?
C41 C42 C43 C44 . . . . -1.0(3) ?
C42 C43 C44 C45 . . . . 0.8(3) ?
C42 C43 C44 F44 . . . . -179.08(18) ?
F44 C44 C45 C46 . . . . 179.47(18) ?
C43 C44 C45 C46 . . . . -0.4(4) ?
C44 C45 C46 C41 . . . . 0.2(3) ?
C42 C41 C46 C45 . . . . -0.4(3) ?
C4 C41 C46 C45 . . . . -179.49(18) ?
C3 C4 C5 C6 . . . . 23.3(2) ?
C41 C4 C5 C6 . . . . -156.25(16) ?
C2 C1 C6 C61 . . . . -178.09(16) ?
C11 C1 C6 C61 . . . . -54.0(2) ?
C2 C1 C6 C5 . . . . 56.6(2) ?
C11 C1 C6 C5 . . . . -179.31(16) ?
C4 C5 C6 C1 . . . . -51.6(2) ?
C4 C5 C6 C61 . . . . -179.72(15) ?
C1 C6 C61 C66 . . . . 144.90(19) ?
C5 C6 C61 C66 . . . . -90.1(2) ?
C1 C6 C61 C62 . . . . -37.8(3) ?
C5 C6 C61 C62 . . . . 87.2(2) ?
C66 C61 C62 C63 . . . . -1.3(3) ?
C6 C61 C62 C63 . . . . -178.6(2) ?
C61 C62 C63 C64 . . . . 0.3(3) ?
C62 C63 C64 C65 . . . . 1.4(3) ?
C62 C63 C64 F64 . . . . -178.6(2) ?
C63 C64 C65 C66 . . . . -2.1(4) ?
F64 C64 C65 C66 . . . . 177.94(19) ?
C62 C61 C66 C65 . . . . 0.6(3) ?
C6 C61 C66 C65 . . . . 178.04(19) ?
C64 C65 C66 C61 . . . . 1.0(3) ?

loop_
_cod_related_entry_id
_cod_related_entry_database
_cod_related_entry_code
1 ChemSpider 3592436
